data_7212443
loop_
_publ_author_name
'Brondel, Nicolas'
'Moynihan, Eamonn J. A.'
'Lehane, K. Niamh'
'Eccles, Kevin S.'
'Elcoate, Curtis J.'
'Coles, Simon J.'
'Lawrence, Simon E.'
'Maguire, Anita R.'

_publ_section_title
;
 Does intermolecular S&#xE001;O&#x22EF;H--C--S&#xE001;O hydrogen bonding
 in sulfoxides and sulfones provide a robust supramolecular synthon in the
 solid state?
;
_journal_issue 10
_journal_name_full CrystEngComm
_journal_page_first 2910
_journal_paper_doi 10.1039/c000371a
_journal_volume 12
_journal_year 2010
_chemical_absolute_configuration ad
_chemical_formula_moiety 'C16 H18 O4 S'
_chemical_formula_sum 'C16 H18 O4 S'
_chemical_formula_weight 306.36
_chemical_name_systematic
;
?
;
_space_group_IT_number 4
_symmetry_cell_setting monoclinic
_symmetry_space_group_name_Hall 'P 2yb'
_symmetry_space_group_name_H-M 'P 1 21 1'
_atom_sites_solution_hydrogens geom
_atom_sites_solution_primary direct
_atom_sites_solution_secondary difmap
_audit_creation_method SHELXL-97
_cell_angle_alpha 90.00
_cell_angle_beta 94.274(2)
_cell_angle_gamma 90.00
_cell_formula_units_Z 2
_cell_length_a 7.0952(3)
_cell_length_b 12.2671(5)
_cell_length_c 8.6368(4)
_cell_measurement_reflns_used 8916
_cell_measurement_temperature 180(2)
_cell_measurement_theta_max 27.48
_cell_measurement_theta_min 1.00
_cell_volume 749.64(6)
_computing_cell_refinement 'HKL Scalepack (Otwinowski & Minor 1997)'
_computing_data_collection 'Collect (Nonius B.V. 1998)'
_computing_data_reduction
;
HKL Denzo and Scalepack (Otwinowski & Minor 1997)
;
_computing_molecular_graphics 'PLATON (Spek, 2002)'
_computing_publication_material 'SHELXL--97; PLATON'
_computing_structure_refinement 'SHELXL-97 (Sheldrick 1997)'
_computing_structure_solution 'SIR-92 (Altomare et al. 1994)'
_diffrn_ambient_temperature 180(2)
_diffrn_measured_fraction_theta_full 0.996
_diffrn_measured_fraction_theta_max 0.996
_diffrn_measurement_device_type 'Nonius Kappa CCD'
_diffrn_measurement_method 'Thin slice \w and \f scans'
_diffrn_radiation_source 'fine-focus sealed tube'
_diffrn_radiation_type MoK\a
_diffrn_radiation_wavelength 0.71069
_diffrn_reflns_av_R_equivalents 0.0466
_diffrn_reflns_av_sigmaI/netI 0.0488
_diffrn_reflns_limit_h_max 9
_diffrn_reflns_limit_h_min -9
_diffrn_reflns_limit_k_max 15
_diffrn_reflns_limit_k_min -14
_diffrn_reflns_limit_l_max 11
_diffrn_reflns_limit_l_min -9
_diffrn_reflns_number 6258
_diffrn_reflns_theta_full 27.46
_diffrn_reflns_theta_max 27.46
_diffrn_reflns_theta_min 2.88
_exptl_absorpt_coefficient_mu 0.229
_exptl_absorpt_correction_T_max 0.985
_exptl_absorpt_correction_T_min 0.899
_exptl_absorpt_correction_type multi-scan
_exptl_absorpt_process_details
;
multi-scan from symmetry-related measurements
Sortav (Blessing 1995)
;
_exptl_crystal_colour colourless
_exptl_crystal_density_diffrn 1.357
_exptl_crystal_density_method 'not measured'
_exptl_crystal_description block
_exptl_crystal_F_000 324
_exptl_crystal_size_max 0.35
_exptl_crystal_size_mid 0.18
_exptl_crystal_size_min 0.10
_refine_diff_density_max 0.394
_refine_diff_density_min -0.624
_refine_diff_density_rms 0.147
_refine_ls_abs_structure_details 'Flack H D (1983), Acta Cryst. A39, 876-881'
_refine_ls_abs_structure_Flack -0.08(6)
_refine_ls_extinction_method none
_refine_ls_goodness_of_fit_ref 1.095
_refine_ls_hydrogen_treatment constr
_refine_ls_matrix_type full
_refine_ls_number_parameters 193
_refine_ls_number_reflns 3212
_refine_ls_number_restraints 1
_refine_ls_restrained_S_all 1.095
_refine_ls_R_factor_all 0.0405
_refine_ls_R_factor_gt 0.0319
_refine_ls_shift/su_max 0.001
_refine_ls_shift/su_mean 0.000
_refine_ls_structure_factor_coef Fsqd
_refine_ls_weighting_details 'calc w=1/[\s^2^(Fo^2^)+(0.0351P)^2^+0.1455P] where P=(Fo^2^+2Fc^2^)/3'
_refine_ls_weighting_scheme calc
_refine_ls_wR_factor_gt 0.0783
_refine_ls_wR_factor_ref 0.0810
_reflns_number_gt 3052
_reflns_number_total 3212
_reflns_threshold_expression >2sigma(I)
_cod_data_source_file c000371a.txt
_cod_data_source_block compound_16
_cod_original_sg_symbol_H-M 'P 21'
_cod_database_code 7212443

loop_
_symmetry_equiv_pos_as_xyz
'x, y, z'
'-x, y+1/2, -z'

loop_
_atom_site_label
_atom_site_type_symbol
_atom_site_fract_x
_atom_site_fract_y
_atom_site_fract_z
_atom_site_U_iso_or_equiv
_atom_site_adp_type
_atom_site_occupancy
_atom_site_symmetry_multiplicity
_atom_site_calc_flag
_atom_site_refinement_flags
C1 C 0.3682(3) 0.2750(2) 1.1508(2) 0.0409(5) Uani 1 1 d .
H1A H 0.3572 0.3320 1.2291 0.061 Uiso 1 1 calc R
H1B H 0.4893 0.2372 1.1703 0.061 Uiso 1 1 calc R
H1C H 0.2646 0.2227 1.1564 0.061 Uiso 1 1 calc R
O2 O 0.35894(19) 0.32343(11) 0.99926(15) 0.0320(3) Uani 1 1 d .
C3 C 0.3635(2) 0.25613(16) 0.8758(2) 0.0266(4) Uani 1 1 d .
C4 C 0.3838(3) 0.14294(17) 0.8848(3) 0.0356(5) Uani 1 1 d .
H4 H 0.3953 0.1078 0.9831 0.043 Uiso 1 1 calc R
C5 C 0.3871(3) 0.08212(18) 0.7500(3) 0.0418(5) Uani 1 1 d .
H5 H 0.4035 0.0054 0.7574 0.050 Uiso 1 1 calc R
C6 C 0.3671(3) 0.13034(18) 0.6042(3) 0.0392(5) Uani 1 1 d .
H6 H 0.3679 0.0873 0.5128 0.047 Uiso 1 1 calc R
C7 C 0.3459(2) 0.24189(17) 0.5950(2) 0.0305(4) Uani 1 1 d .
H7 H 0.3305 0.2760 0.4961 0.037 Uiso 1 1 calc R
C8 C 0.3469(2) 0.30515(15) 0.7285(2) 0.0240(4) Uani 1 1 d .
S9 S 0.33806(5) 0.44855(4) 0.70641(5) 0.02293(10) Uani 1 1 d .
O10 O 0.49635(18) 0.49628(11) 0.79579(17) 0.0326(3) Uani 1 1 d .
O11 O 0.32031(19) 0.47010(11) 0.54152(15) 0.0341(3) Uani 1 1 d .
C12 C 0.1215(2) 0.48984(15) 0.7875(2) 0.0227(3) Uani 1 1 d .
H12 H 0.1156 0.4529 0.8902 0.027 Uiso 1 1 calc R
C13 C -0.0475(2) 0.4512(2) 0.6812(2) 0.0300(4) Uani 1 1 d .
H13A H -0.1646 0.4649 0.7314 0.045 Uiso 1 1 calc R
H13B H -0.0354 0.3730 0.6613 0.045 Uiso 1 1 calc R
H13C H -0.0508 0.4910 0.5826 0.045 Uiso 1 1 calc R
C14 C 0.1253(2) 0.61128(14) 0.8149(2) 0.0234(4) Uani 1 1 d .
C15 C 0.1176(3) 0.68550(16) 0.6927(2) 0.0316(4) Uani 1 1 d .
H15 H 0.1118 0.6592 0.5890 0.038 Uiso 1 1 calc R
C16 C 0.1182(3) 0.79751(17) 0.7194(3) 0.0389(5) Uani 1 1 d .
H16 H 0.1121 0.8471 0.6347 0.047 Uiso 1 1 calc R
C17 C 0.1278(3) 0.83559(17) 0.8692(3) 0.0372(5) Uani 1 1 d .
H17 H 0.1283 0.9119 0.8879 0.045 Uiso 1 1 calc R
C18 C 0.1367(3) 0.76370(17) 0.9939(2) 0.0313(4) Uani 1 1 d .
H18 H 0.1445 0.7909 1.0972 0.038 Uiso 1 1 calc R
C19 C 0.1343(2) 0.65219(15) 0.9672(2) 0.0246(4) Uani 1 1 d .
O20 O 0.13982(19) 0.57605(11) 1.08277(14) 0.0305(3) Uani 1 1 d .
C21 C 0.1323(3) 0.61406(18) 1.2388(2) 0.0342(5) Uani 1 1 d .
H21A H 0.1349 0.5516 1.3097 0.051 Uiso 1 1 calc R
H21B H 0.0156 0.6555 1.2477 0.051 Uiso 1 1 calc R
H21C H 0.2415 0.6611 1.2660 0.051 Uiso 1 1 calc R

loop_
_atom_site_aniso_label
_atom_site_aniso_U_11
_atom_site_aniso_U_22
_atom_site_aniso_U_33
_atom_site_aniso_U_23
_atom_site_aniso_U_13
_atom_site_aniso_U_12
C1 0.0390(11) 0.0556(15) 0.0278(10) 0.0139(10) -0.0003(8) 0.0001(10)
O2 0.0373(7) 0.0349(8) 0.0235(7) 0.0042(5) 0.0005(5) 0.0042(6)
C3 0.0201(8) 0.0284(10) 0.0312(10) 0.0018(7) 0.0013(7) 0.0013(6)
C4 0.0270(9) 0.0299(11) 0.0498(13) 0.0119(9) 0.0019(8) 0.0029(8)
C5 0.0265(9) 0.0231(10) 0.0759(17) -0.0049(11) 0.0044(10) 0.0023(8)
C6 0.0288(9) 0.0343(12) 0.0548(13) -0.0167(10) 0.0050(9) 0.0028(8)
C7 0.0265(9) 0.0334(11) 0.0317(10) -0.0085(8) 0.0037(7) 0.0001(8)
C8 0.0217(8) 0.0215(9) 0.0289(9) -0.0021(7) 0.0029(7) 0.0014(6)
S9 0.02381(18) 0.0210(2) 0.02446(19) 0.00134(18) 0.00516(13) -0.00069(17)
O10 0.0247(6) 0.0280(7) 0.0450(8) -0.0058(6) 0.0019(5) -0.0046(5)
O11 0.0423(7) 0.0375(10) 0.0239(6) 0.0090(6) 0.0107(5) 0.0044(6)
C12 0.0241(8) 0.0225(8) 0.0221(8) 0.0014(6) 0.0048(6) 0.0008(6)
C13 0.0259(7) 0.0306(9) 0.0331(9) 0.0023(10) -0.0012(6) -0.0023(9)
C14 0.0227(8) 0.0218(9) 0.0258(9) 0.0024(6) 0.0022(6) 0.0015(6)
C15 0.0415(10) 0.0263(10) 0.0270(9) 0.0037(7) 0.0032(8) 0.0021(8)
C16 0.0498(12) 0.0262(11) 0.0411(12) 0.0108(9) 0.0077(9) 0.0040(9)
C17 0.0444(11) 0.0214(10) 0.0468(13) -0.0004(8) 0.0102(9) 0.0014(8)
C18 0.0320(10) 0.0279(10) 0.0342(10) -0.0053(8) 0.0044(8) 0.0000(8)
C19 0.0231(8) 0.0249(9) 0.0260(9) 0.0008(7) 0.0030(6) 0.0024(7)
O20 0.0414(7) 0.0309(8) 0.0196(6) 0.0020(5) 0.0039(5) 0.0029(6)
C21 0.0347(10) 0.0489(14) 0.0190(9) -0.0018(8) 0.0012(7) 0.0048(9)

loop_
_atom_type_symbol
_atom_type_description
_atom_type_scat_dispersion_real
_atom_type_scat_dispersion_imag
_atom_type_scat_source
C C 0.0033 0.0016 'International Tables Vol C Tables 4.2.6.8 and 6.1.1.4'
H H 0.0000 0.0000 'International Tables Vol C Tables 4.2.6.8 and 6.1.1.4'
O O 0.0106 0.0060 'International Tables Vol C Tables 4.2.6.8 and 6.1.1.4'
S S 0.1246 0.1234 'International Tables Vol C Tables 4.2.6.8 and 6.1.1.4'

loop_
_geom_angle_atom_site_label_1
_geom_angle_atom_site_label_2
_geom_angle_atom_site_label_3
_geom_angle
O2 C1 H1A 109.5
O2 C1 H1B 109.5
H1A C1 H1B 109.5
O2 C1 H1C 109.5
H1A C1 H1C 109.5
H1B C1 H1C 109.5
C3 O2 C1 117.69(17)
O2 C3 C4 124.88(18)
O2 C3 C8 116.62(17)
C4 C3 C8 118.51(18)
C5 C4 C3 119.8(2)
C5 C4 H4 120.1
C3 C4 H4 120.1
C4 C5 C6 121.7(2)
C4 C5 H5 119.1
C6 C5 H5 119.1
C7 C6 C5 118.6(2)
C7 C6 H6 120.7
C5 C6 H6 120.7
C6 C7 C8 120.9(2)
C6 C7 H7 119.6
C8 C7 H7 119.6
C7 C8 C3 120.51(19)
C7 C8 S9 117.88(15)
C3 C8 S9 121.54(14)
O10 S9 O11 117.49(9)
O10 S9 C8 109.06(8)
O11 S9 C8 106.73(8)
O10 S9 C12 109.28(8)
O11 S9 C12 108.43(8)
C8 S9 C12 105.14(8)
C14 C12 C13 113.84(15)
C14 C12 S9 109.37(12)
C13 C12 S9 109.37(12)
C14 C12 H12 108.0
C13 C12 H12 108.0
S9 C12 H12 108.0
C12 C13 H13A 109.5
C12 C13 H13B 109.5
H13A C13 H13B 109.5
C12 C13 H13C 109.5
H13A C13 H13C 109.5
H13B C13 H13C 109.5
C15 C14 C19 118.21(17)
C15 C14 C12 121.86(16)
C19 C14 C12 119.92(16)
C14 C15 C16 121.36(19)
C14 C15 H15 119.3
C16 C15 H15 119.3
C17 C16 C15 119.4(2)
C17 C16 H16 120.3
C15 C16 H16 120.3
C16 C17 C18 120.7(2)
C16 C17 H17 119.6
C18 C17 H17 119.6
C19 C18 C17 119.84(19)
C19 C18 H18 120.1
C17 C18 H18 120.1
O20 C19 C18 123.62(17)
O20 C19 C14 115.91(16)
C18 C19 C14 120.47(17)
C19 O20 C21 117.69(16)
O20 C21 H21A 109.5
O20 C21 H21B 109.5
H21A C21 H21B 109.5
O20 C21 H21C 109.5
H21A C21 H21C 109.5
H21B C21 H21C 109.5

loop_
_geom_bond_atom_site_label_1
_geom_bond_atom_site_label_2
_geom_bond_distance
C1 O2 1.434(2)
C1 H1A 0.9800
C1 H1B 0.9800
C1 H1C 0.9800
O2 C3 1.351(2)
C3 C4 1.398(3)
C3 C8 1.404(3)
C4 C5 1.385(3)
C4 H4 0.9500
C5 C6 1.389(3)
C5 H5 0.9500
C6 C7 1.378(3)
C6 H6 0.9500
C7 C8 1.389(2)
C7 H7 0.9500
C8 S9 1.770(2)
S9 O10 1.4391(13)
S9 O11 1.4447(13)
S9 C12 1.8078(18)
C12 C14 1.508(3)
C12 C13 1.530(2)
C12 H12 1.0000
C13 H13A 0.9800
C13 H13B 0.9800
C13 H13C 0.9800
C14 C15 1.392(3)
C14 C19 1.405(2)
C15 C16 1.393(3)
C15 H15 0.9500
C16 C17 1.373(3)
C16 H16 0.9500
C17 C18 1.390(3)
C17 H17 0.9500
C18 C19 1.387(3)
C18 H18 0.9500
C19 O20 1.365(2)
O20 C21 1.431(2)
C21 H21A 0.9800
C21 H21B 0.9800
C21 H21C 0.9800

loop_
_geom_torsion_atom_site_label_1
_geom_torsion_atom_site_label_2
_geom_torsion_atom_site_label_3
_geom_torsion_atom_site_label_4
_geom_torsion
C1 O2 C3 C4 -2.5(3)
C1 O2 C3 C8 177.63(15)
O2 C3 C4 C5 -179.83(17)
C8 C3 C4 C5 0.0(3)
C3 C4 C5 C6 -1.3(3)
C4 C5 C6 C7 0.9(3)
C5 C6 C7 C8 0.8(3)
C6 C7 C8 C3 -2.0(3)
C6 C7 C8 S9 175.02(14)
O2 C3 C8 C7 -178.54(15)
C4 C3 C8 C7 1.6(3)
O2 C3 C8 S9 4.5(2)
C4 C3 C8 S9 -175.32(13)
C7 C8 S9 O10 -124.66(14)
C3 C8 S9 O10 52.35(16)
C7 C8 S9 O11 3.20(16)
C3 C8 S9 O11 -179.79(13)
C7 C8 S9 C12 118.25(14)
C3 C8 S9 C12 -64.74(16)
O10 S9 C12 C14 47.66(14)
O11 S9 C12 C14 -81.54(13)
C8 S9 C12 C14 164.59(11)
O10 S9 C12 C13 172.95(13)
O11 S9 C12 C13 43.76(15)
C8 S9 C12 C13 -70.11(14)
C13 C12 C14 C15 -54.6(2)
S9 C12 C14 C15 68.10(19)
C13 C12 C14 C19 124.56(17)
S9 C12 C14 C19 -112.77(15)
C19 C14 C15 C16 -0.2(3)
C12 C14 C15 C16 178.97(17)
C14 C15 C16 C17 0.4(3)
C15 C16 C17 C18 0.0(3)
C16 C17 C18 C19 -0.6(3)
C17 C18 C19 O20 -179.02(17)
C17 C18 C19 C14 0.8(3)
C15 C14 C19 O20 179.41(16)
C12 C14 C19 O20 0.3(2)
C15 C14 C19 C18 -0.5(3)
C12 C14 C19 C18 -179.61(15)
C18 C19 O20 C21 5.2(2)
C14 C19 O20 C21 -174.65(15)
